data_4063039
loop_
_publ_author_name
'Thomas H. Holovics'
'Stephan F. Deplazes'
'Masaharu Toriyama'
'Douglas R. Powell'
'Gerald H. Lushington'
'Mikhail Barybin'

_publ_section_title
;
 Organometallic Isocyanocyclopentadienides:  A Combined Synthetic,
 Spectroscopic, Structural, Electrochemical, and Theoretical Investigation
;
_journal_name_full Organometallics
_journal_paper_doi 10.1021/om049842n
_journal_year 2004
_chemical_formula_moiety '(C66 H54 Cr Fe6 N6), (C H2 Cl2)'
_chemical_formula_sum 'C67 H56 Cl2 Cr Fe6 N6'
_chemical_formula_weight 1403.18
_space_group_IT_number 2
_symmetry_cell_setting triclinic
_symmetry_space_group_name_Hall '-P 1'
_symmetry_space_group_name_H-M 'P -1'
_cell_angle_alpha 92.226(2)
_cell_angle_beta 95.533(2)
_cell_angle_gamma 111.283(2)
_cell_formula_units_Z 1
_cell_length_a 9.7777(11)
_cell_length_b 10.6494(12)
_cell_length_c 14.6628(17)
_cell_measurement_temperature 100(2)
_cell_volume 1411.5(3)
_diffrn_ambient_temperature 100(2)
_exptl_crystal_density_diffrn 1.651
_cod_database_code 4063039

loop_
_symmetry_equiv_pos_as_xyz
'x, y, z'
'-x, -y, -z'

loop_
_atom_site_label
_atom_site_type_symbol
_atom_site_fract_x
_atom_site_fract_y
_atom_site_fract_z
_atom_site_U_iso_or_equiv
_atom_site_adp_type
_atom_site_occupancy
_atom_site_symmetry_multiplicity
_atom_site_calc_flag
_atom_site_refinement_flags
_atom_site_disorder_assembly
_atom_site_disorder_group
Cr1 Cr 0.5000 0.5000 0.5000 0.00957(10) Uani 1 2 d S . .
Fe1 Fe 0.97074(3) 0.76837(3) 0.28791(2) 0.01131(7) Uani 1 1 d . . .
Fe2 Fe 0.28765(3) 0.41352(3) 0.12683(2) 0.01054(7) Uani 1 1 d . . .
Fe3 Fe 0.69386(3) 0.12682(3) 0.30786(2) 0.01119(7) Uani 1 1 d . . .
C1 C 0.7005(2) 0.5825(2) 0.47139(14) 0.0134(4) Uani 1 1 d . . .
C2 C 0.4310(2) 0.5501(2) 0.38352(14) 0.0129(4) Uani 1 1 d . . .
C3 C 0.4887(2) 0.3298(2) 0.44056(14) 0.0127(4) Uani 1 1 d . . .
N1 N 0.82101(19) 0.6312(2) 0.45131(13) 0.0180(4) Uani 1 1 d . . .
N2 N 0.3923(2) 0.57977(19) 0.31135(13) 0.0164(4) Uani 1 1 d . . .
N3 N 0.4832(2) 0.22837(19) 0.40259(13) 0.0170(4) Uani 1 1 d . . .
C10 C 0.9487(2) 0.7167(2) 0.41945(14) 0.0145(4) Uani 1 1 d . . .
C11 C 1.0589(2) 0.6754(2) 0.38474(15) 0.0149(4) Uani 1 1 d . . .
H11 H 1.0578 0.5858 0.3791 0.018 Uiso 1 1 calc R . .
C12 C 1.1707(2) 0.7941(2) 0.36013(15) 0.0172(4) Uani 1 1 d . . .
H12 H 1.2577 0.7973 0.3350 0.021 Uiso 1 1 calc R . .
C13 C 1.1301(2) 0.9075(2) 0.37958(16) 0.0178(4) Uani 1 1 d . . .
H13 H 1.1854 0.9988 0.3699 0.021 Uiso 1 1 calc R . .
C14 C 0.9913(2) 0.8592(2) 0.41630(15) 0.0173(4) Uani 1 1 d . . .
H14 H 0.9377 0.9124 0.4351 0.021 Uiso 1 1 calc R . .
C15 C 0.7671(2) 0.6732(2) 0.21562(14) 0.0155(4) Uani 1 1 d . . .
H15 H 0.6806 0.6179 0.2400 0.019 Uiso 1 1 calc R . .
C16 C 0.8726(2) 0.6285(2) 0.17860(15) 0.0161(4) Uani 1 1 d . . .
H16 H 0.8685 0.5379 0.1739 0.019 Uiso 1 1 calc R . .
C17 C 0.9856(2) 0.7431(2) 0.14985(15) 0.0165(4) Uani 1 1 d . . .
H17 H 1.0698 0.7424 0.1228 0.020 Uiso 1 1 calc R . .
C18 C 0.9494(2) 0.8590(2) 0.16890(15) 0.0174(4) Uani 1 1 d . . .
H18 H 1.0052 0.9492 0.1567 0.021 Uiso 1 1 calc R . .
C19 C 0.8143(2) 0.8154(2) 0.20966(15) 0.0166(4) Uani 1 1 d . . .
H19 H 0.7646 0.8716 0.2293 0.020 Uiso 1 1 calc R . .
C20 C 0.3104(2) 0.5614(2) 0.22588(14) 0.0125(4) Uani 1 1 d . . .
C21 C 0.3635(2) 0.6198(2) 0.14360(14) 0.0140(4) Uani 1 1 d . . .
H21 H 0.4608 0.6805 0.1380 0.017 Uiso 1 1 calc R . .
C22 C 0.2431(2) 0.5698(2) 0.07157(15) 0.0162(4) Uani 1 1 d . . .
H22 H 0.2463 0.5917 0.0094 0.019 Uiso 1 1 calc R . .
C23 C 0.1173(2) 0.4811(2) 0.10928(16) 0.0173(4) Uani 1 1 d . . .
H23 H 0.0223 0.4338 0.0765 0.021 Uiso 1 1 calc R . .
C24 C 0.1584(2) 0.4754(2) 0.20445(15) 0.0154(4) Uani 1 1 d . . .
H24 H 0.0960 0.4239 0.2462 0.018 Uiso 1 1 calc R . .
C25 C 0.4217(2) 0.3188(2) 0.17787(15) 0.0165(4) Uani 1 1 d . . .
H25 H 0.4869 0.3456 0.2335 0.020 Uiso 1 1 calc R . .
C26 C 0.4572(2) 0.3611(2) 0.08971(16) 0.0176(4) Uani 1 1 d . . .
H26 H 0.5506 0.4208 0.0760 0.021 Uiso 1 1 calc R . .
C27 C 0.3284(3) 0.2988(2) 0.02517(16) 0.0196(5) Uani 1 1 d . . .
H27 H 0.3208 0.3100 -0.0388 0.023 Uiso 1 1 calc R . .
C28 C 0.2137(3) 0.2167(2) 0.07374(17) 0.0208(5) Uani 1 1 d . . .
H28 H 0.1159 0.1631 0.0477 0.025 Uiso 1 1 calc R . .
C29 C 0.2709(3) 0.2289(2) 0.16844(16) 0.0188(4) Uani 1 1 d . . .
H29 H 0.2180 0.1850 0.2165 0.023 Uiso 1 1 calc R . .
C30 C 0.5158(2) 0.1188(2) 0.37254(14) 0.0130(4) Uani 1 1 d . . .
C31 C 0.4679(2) 0.0464(2) 0.28381(15) 0.0130(4) Uani 1 1 d . . .
H31 H 0.4090 0.0649 0.2348 0.016 Uiso 1 1 calc R . .
C32 C 0.5256(2) -0.0587(2) 0.28307(16) 0.0168(4) Uani 1 1 d . . .
H32 H 0.5111 -0.1233 0.2330 0.020 Uiso 1 1 calc R . .
C33 C 0.6086(2) -0.0508(2) 0.37012(17) 0.0184(4) Uani 1 1 d . . .
H33 H 0.6584 -0.1093 0.3880 0.022 Uiso 1 1 calc R . .
C34 C 0.6040(2) 0.0600(2) 0.42549(15) 0.0163(4) Uani 1 1 d . . .
H34 H 0.6510 0.0894 0.4865 0.020 Uiso 1 1 calc R . .
C35 C 0.8027(2) 0.3279(2) 0.29640(16) 0.0169(4) Uani 1 1 d . . .
H35 H 0.7712 0.3985 0.3149 0.020 Uiso 1 1 calc R . .
C36 C 0.7680(2) 0.2560(2) 0.20785(15) 0.0154(4) Uani 1 1 d . . .
H36 H 0.7090 0.2704 0.1569 0.019 Uiso 1 1 calc R . .
C37 C 0.8372(2) 0.1589(2) 0.20925(16) 0.0182(4) Uani 1 1 d . . .
H37 H 0.8329 0.0975 0.1593 0.022 Uiso 1 1 calc R . .
C38 C 0.9140(2) 0.1702(2) 0.29860(17) 0.0209(5) Uani 1 1 d . . .
H38 H 0.9693 0.1172 0.3188 0.025 Uiso 1 1 calc R . .
C39 C 0.8935(2) 0.2746(2) 0.35235(16) 0.0207(5) Uani 1 1 d . . .
H39 H 0.9332 0.3038 0.4146 0.025 Uiso 1 1 calc R . .
Cl1S Cl 0.6474(4) 0.0547(10) -0.0321(5) 0.0442(19) Uani 0.365(4) 1 d PDU A 1
C1S C 0.5263(8) -0.0514(12) 0.0307(9) 0.019(3) Uiso 0.182(2) 1 d PD . 1
H1S1 H 0.5731 -0.0331 0.0953 0.023 Uiso 0.182(2) 1 calc PR A 1
H1S2 H 0.5176 -0.1442 0.0107 0.023 Uiso 0.182(2) 1 calc PR A 1
Cl1T Cl 0.6343(9) 0.0938(9) -0.0339(5) 0.0414(16) Uani 0.269(14) 1 d PDU B 2
C1T C 0.5301(11) -0.0618(9) -0.0064(14) 0.009(4) Uiso 0.135(7) 1 d PD . 2
H1T1 H 0.5924 -0.0889 0.0400 0.011 Uiso 0.135(7) 1 calc PR B 2
H1T2 H 0.5113 -0.1239 -0.0622 0.011 Uiso 0.135(7) 1 calc PR B 2
Cl1U Cl 0.5945(13) 0.0004(12) -0.0249(7) 0.049(2) Uani 0.183(7) 1 d PDU . 3
Cl2U Cl 0.2984(13) -0.0823(10) 0.0348(7) 0.037(2) Uani 0.183(7) 1 d PDU . 3
C1U C 0.4412(15) 0.0331(14) -0.0090(13) 0.024(5) Uiso 0.183(7) 1 d PD . 3
H1UA H 0.4732 0.1175 0.0318 0.029 Uiso 0.183(7) 1 calc PR . 3
H1UB H 0.4019 0.0527 -0.0693 0.029 Uiso 0.183(7) 1 calc PR . 3

loop_
_atom_site_aniso_label
_atom_site_aniso_U_11
_atom_site_aniso_U_22
_atom_site_aniso_U_33
_atom_site_aniso_U_23
_atom_site_aniso_U_13
_atom_site_aniso_U_12
Cr1 0.00977(19) 0.0084(2) 0.0096(2) -0.00084(17) 0.00306(15) 0.00196(17)
Fe1 0.00982(13) 0.01054(15) 0.01247(14) 0.00010(11) 0.00269(10) 0.00220(11)
Fe2 0.01104(13) 0.00978(14) 0.01116(14) 0.00062(11) 0.00174(10) 0.00417(11)
Fe3 0.01065(13) 0.00850(14) 0.01393(14) 0.00197(11) 0.00412(10) 0.00220(11)
C1 0.0156(9) 0.0142(10) 0.0108(9) -0.0016(8) 0.0016(7) 0.0063(8)
C2 0.0110(8) 0.0101(9) 0.0163(9) -0.0013(8) 0.0053(7) 0.0017(8)
C3 0.0113(8) 0.0129(10) 0.0115(9) 0.0029(8) 0.0029(7) 0.0009(8)
N1 0.0126(8) 0.0247(10) 0.0145(8) 0.0012(8) 0.0034(6) 0.0037(8)
N2 0.0208(9) 0.0149(9) 0.0141(8) -0.0009(7) 0.0021(7) 0.0074(8)
N3 0.0170(8) 0.0131(9) 0.0201(9) -0.0020(8) 0.0070(7) 0.0037(7)
C10 0.0098(8) 0.0183(11) 0.0119(9) 0.0000(8) 0.0016(7) 0.0014(8)
C11 0.0125(9) 0.0154(10) 0.0154(9) 0.0005(8) 0.0022(7) 0.0034(8)
C12 0.0121(9) 0.0198(11) 0.0188(10) 0.0041(9) 0.0047(8) 0.0037(9)
C13 0.0132(9) 0.0139(10) 0.0213(11) -0.0028(9) -0.0003(8) 0.0000(8)
C14 0.0148(9) 0.0183(11) 0.0163(10) -0.0051(9) 0.0007(7) 0.0042(9)
C15 0.0133(9) 0.0159(11) 0.0141(9) 0.0003(8) -0.0006(7) 0.0022(8)
C16 0.0197(10) 0.0141(10) 0.0137(9) -0.0021(8) 0.0000(8) 0.0060(9)
C17 0.0198(10) 0.0183(11) 0.0131(9) 0.0013(8) 0.0044(8) 0.0083(9)
C18 0.0218(10) 0.0124(10) 0.0163(10) 0.0030(8) 0.0034(8) 0.0039(9)
C19 0.0189(10) 0.0170(11) 0.0153(10) -0.0016(9) -0.0012(8) 0.0095(9)
C20 0.0156(9) 0.0121(10) 0.0114(9) 0.0007(8) 0.0022(7) 0.0069(8)
C21 0.0193(9) 0.0103(10) 0.0140(9) 0.0015(8) 0.0044(7) 0.0067(8)
C22 0.0232(10) 0.0179(11) 0.0124(9) 0.0036(8) 0.0019(8) 0.0132(9)
C23 0.0137(9) 0.0207(11) 0.0194(10) -0.0007(9) -0.0012(8) 0.0095(9)
C24 0.0133(9) 0.0151(10) 0.0195(10) 0.0014(9) 0.0065(8) 0.0062(8)
C25 0.0202(10) 0.0149(10) 0.0175(10) 0.0015(9) 0.0015(8) 0.0102(9)
C26 0.0169(10) 0.0180(11) 0.0211(11) 0.0006(9) 0.0066(8) 0.0091(9)
C27 0.0264(11) 0.0198(11) 0.0155(10) -0.0029(9) 0.0022(8) 0.0126(10)
C28 0.0219(11) 0.0134(11) 0.0247(12) -0.0033(9) -0.0035(9) 0.0057(9)
C29 0.0232(11) 0.0124(10) 0.0225(11) 0.0043(9) 0.0043(9) 0.0079(9)
C30 0.0140(9) 0.0082(9) 0.0153(9) -0.0007(8) 0.0056(7) 0.0016(8)
C31 0.0105(8) 0.0093(9) 0.0171(10) -0.0010(8) 0.0035(7) 0.0008(8)
C32 0.0160(9) 0.0082(9) 0.0246(11) 0.0007(9) 0.0086(8) 0.0011(8)
C33 0.0152(9) 0.0138(10) 0.0289(12) 0.0091(9) 0.0093(8) 0.0061(8)
C34 0.0138(9) 0.0168(11) 0.0163(10) 0.0057(9) 0.0049(7) 0.0021(8)
C35 0.0169(9) 0.0093(9) 0.0212(11) 0.0021(8) 0.0071(8) -0.0002(8)
C36 0.0145(9) 0.0125(10) 0.0167(10) 0.0037(8) 0.0050(7) 0.0008(8)
C37 0.0189(10) 0.0140(10) 0.0232(11) 0.0045(9) 0.0118(8) 0.0052(9)
C38 0.0133(9) 0.0191(11) 0.0328(13) 0.0144(10) 0.0085(9) 0.0060(9)
C39 0.0144(9) 0.0215(12) 0.0181(10) 0.0046(9) 0.0004(8) -0.0028(9)
Cl1S 0.042(4) 0.064(6) 0.0341(19) -0.001(3) 0.005(3) 0.030(4)
Cl1T 0.069(3) 0.028(2) 0.0225(16) 0.0064(17) 0.006(2) 0.012(2)
Cl1U 0.050(5) 0.071(6) 0.039(3) -0.014(4) 0.008(4) 0.039(4)
Cl2U 0.050(5) 0.024(2) 0.028(2) 0.0024(18) 0.008(3) 0.002(3)

loop_
_geom_bond_atom_site_label_1
_geom_bond_atom_site_label_2
_geom_bond_distance
_geom_bond_site_symmetry_2
_geom_bond_publ_flag
Cr1 C1 1.930(2) 2_666 ?
Cr1 C1 1.930(2) . ?
Cr1 C2 1.941(2) 2_666 ?
Cr1 C2 1.941(2) . ?
Cr1 C3 1.941(2) 2_666 ?
Cr1 C3 1.941(2) . ?
Fe1 C10 2.036(2) . ?
Fe1 C15 2.039(2) . ?
Fe1 C14 2.041(2) . ?
Fe1 C19 2.042(2) . ?
Fe1 C16 2.047(2) . ?
Fe1 C13 2.048(2) . ?
Fe1 C12 2.051(2) . ?
Fe1 C18 2.056(2) . ?
Fe1 C11 2.057(2) . ?
Fe1 C17 2.058(2) . ?
Fe2 C25 2.031(2) . ?
Fe2 C29 2.035(2) . ?
Fe2 C20 2.036(2) . ?
Fe2 C24 2.038(2) . ?
Fe2 C23 2.040(2) . ?
Fe2 C21 2.043(2) . ?
Fe2 C26 2.044(2) . ?
Fe2 C22 2.044(2) . ?
Fe2 C28 2.046(2) . ?
Fe2 C27 2.050(2) . ?
Fe3 C35 2.038(2) . ?
Fe3 C30 2.038(2) . ?
Fe3 C39 2.039(2) . ?
Fe3 C34 2.046(2) . ?
Fe3 C31 2.047(2) . ?
Fe3 C38 2.050(2) . ?
Fe3 C36 2.051(2) . ?
Fe3 C32 2.052(2) . ?
Fe3 C33 2.060(2) . ?
Fe3 C37 2.063(2) . ?
C1 N1 1.175(3) . ?
C2 N2 1.183(3) . ?
C3 N3 1.177(3) . ?
N1 C10 1.388(3) . ?
N2 C20 1.387(3) . ?
N3 C30 1.384(3) . ?
C10 C14 1.425(3) . ?
C10 C11 1.430(3) . ?
C11 C12 1.426(3) . ?
C11 H11 0.9500 . ?
C12 C13 1.428(3) . ?
C12 H12 0.9500 . ?
C13 C14 1.432(3) . ?
C13 H13 0.9500 . ?
C14 H14 0.9500 . ?
C15 C19 1.423(3) . ?
C15 C16 1.425(3) . ?
C15 H15 0.9500 . ?
C16 C17 1.428(3) . ?
C16 H16 0.9500 . ?
C17 C18 1.427(3) . ?
C17 H17 0.9500 . ?
C18 C19 1.431(3) . ?
C18 H18 0.9500 . ?
C19 H19 0.9500 . ?
C20 C24 1.430(3) . ?
C20 C21 1.434(3) . ?
C21 C22 1.430(3) . ?
C21 H21 0.9500 . ?
C22 C23 1.428(3) . ?
C22 H22 0.9500 . ?
C23 C24 1.424(3) . ?
C23 H23 0.9500 . ?
C24 H24 0.9500 . ?
C25 C26 1.419(3) . ?
C25 C29 1.427(3) . ?
C25 H25 0.9500 . ?
C26 C27 1.427(3) . ?
C26 H26 0.9500 . ?
C27 C28 1.421(3) . ?
C27 H27 0.9500 . ?
C28 C29 1.429(3) . ?
C28 H28 0.9500 . ?
C29 H29 0.9500 . ?
C30 C34 1.428(3) . ?
C30 C31 1.431(3) . ?
C31 C32 1.424(3) . ?
C31 H31 0.9500 . ?
C32 C33 1.428(3) . ?
C32 H32 0.9500 . ?
C33 C34 1.423(3) . ?
C33 H33 0.9500 . ?
C34 H34 0.9500 . ?
C35 C36 1.427(3) . ?
C35 C39 1.430(3) . ?
C35 H35 0.9500 . ?
C36 C37 1.427(3) . ?
C36 H36 0.9500 . ?
C37 C38 1.424(3) . ?
C37 H37 0.9500 . ?
C38 C39 1.422(4) . ?
C38 H38 0.9500 . ?
C39 H39 0.9500 . ?
Cl1S C1S 1.688(5) . ?
C1S Cl1S 1.689(5) 2_655 ?
C1S H1S1 0.9900 . ?
C1S H1S2 0.9900 . ?
Cl1T C1T 1.688(5) . ?
C1T Cl1T 1.689(5) 2_655 ?
C1T H1T1 0.9900 . ?
C1T H1T2 0.9900 . ?
Cl1U C1U 0.673(17) 2_655 ?
Cl1U Cl2U 1.12(2) 2_655 ?
Cl1U C1U 1.692(5) . ?
Cl1U Cl1U 2.049(19) 2_655 ?
Cl2U Cl1U 1.12(2) 2_655 ?
Cl2U C1U 1.692(5) . ?
C1U H1UA 0.9900 . ?
C1U H1UB 0.9900 . ?
